data_7227483
loop_
_publ_author_name
'Tian, Aixiang'
'Ni, Huaiping'
'Ji, Xuebin'
'Tian, Yan'
'Liu, Guocheng'
'Ying, Jun'

_publ_section_title
;
 Using a flexible bis(pyrazol) ligand to construct four new Keggin-based
 compounds: syntheses, structures and properties
;
_journal_issue 10
_journal_name_full 'RSC Adv.'
_journal_page_first 5774
_journal_paper_doi 10.1039/C6RA25156K
_journal_volume 7
_journal_year 2017
_chemical_formula_sum 'C22 H37 Cu N8 O42 P W12'
_chemical_formula_weight 3386
_space_group_crystal_system monoclinic
_space_group_IT_number 14
_space_group_name_Hall '-P 2ybc'
_space_group_name_H-M_alt 'P 1 21/c 1'
_symmetry_space_group_name_Hall '-P 2ybc'
_symmetry_space_group_name_H-M 'P 1 21/c 1'
_atom_sites_solution_hydrogens mixed
_audit_creation_method SHELXL-2014/7
_audit_update_record
;
2016-06-20 deposited with the CCDC.
2017-01-18 downloaded from the CCDC.
;
_cell_angle_alpha 90
_cell_angle_beta 95.775(2)
_cell_angle_gamma 90
_cell_formula_units_Z 4
_cell_length_a 11.3926(10)
_cell_length_b 28.008(2)
_cell_length_c 17.0586(14)
_cell_measurement_reflns_used 4788
_cell_measurement_temperature 293(2)
_cell_measurement_theta_max 27.51
_cell_measurement_theta_min 1.40
_cell_volume 5415.5(8)
_computing_structure_refinement 'SHELXL-2014/7 (Sheldrick, 2014)'
_diffrn_ambient_temperature 293(2)
_diffrn_measured_fraction_theta_full 1.000
_diffrn_measured_fraction_theta_max 0.993
_diffrn_measurement_device_type 'Bruker P4'
_diffrn_measurement_method 'phi and omega scans'
_diffrn_radiation_type MoK\a
_diffrn_radiation_wavelength 0.71073
_diffrn_reflns_av_R_equivalents 0.0919
_diffrn_reflns_av_unetI/netI 0.0951
_diffrn_reflns_Laue_measured_fraction_full 1.000
_diffrn_reflns_Laue_measured_fraction_max 0.993
_diffrn_reflns_limit_h_max 14
_diffrn_reflns_limit_h_min -13
_diffrn_reflns_limit_k_max 36
_diffrn_reflns_limit_k_min -33
_diffrn_reflns_limit_l_max 16
_diffrn_reflns_limit_l_min -22
_diffrn_reflns_number 37629
_diffrn_reflns_point_group_measured_fraction_full 1.000
_diffrn_reflns_point_group_measured_fraction_max 0.993
_diffrn_reflns_theta_full 25.242
_diffrn_reflns_theta_max 27.511
_diffrn_reflns_theta_min 1.403
_diffrn_source 'fine-focus sealed tube'
_exptl_absorpt_coefficient_mu 25.895
_exptl_absorpt_correction_type multi-scan
_exptl_absorpt_process_details SADABS
_exptl_crystal_colour green
_exptl_crystal_density_diffrn 4.147
_exptl_crystal_density_method 'not measured'
_exptl_crystal_description clavate
_exptl_crystal_F_000 5952
_exptl_crystal_size_max 0.190
_exptl_crystal_size_mid 0.170
_exptl_crystal_size_min 0.150
_exptl_transmission_factor_max 0.021
_exptl_transmission_factor_min 0.01
_refine_diff_density_max 2.476
_refine_diff_density_min -2.605
_refine_diff_density_rms 0.416
_refine_ls_extinction_method none
_refine_ls_goodness_of_fit_ref 0.995
_refine_ls_hydrogen_treatment constr
_refine_ls_matrix_type full
_refine_ls_number_parameters 760
_refine_ls_number_reflns 12382
_refine_ls_number_restraints 18
_refine_ls_restrained_S_all 0.994
_refine_ls_R_factor_all 0.0841
_refine_ls_R_factor_gt 0.0435
_refine_ls_shift/su_max 0.019
_refine_ls_shift/su_mean 0.002
_refine_ls_structure_factor_coef Fsqd
_refine_ls_weighting_details 'w=1/[\s^2^(Fo^2^)+(0.0224P)^2^] where P=(Fo^2^+2Fc^2^)/3'
_refine_ls_weighting_scheme calc
_refine_ls_wR_factor_gt 0.0772
_refine_ls_wR_factor_ref 0.0896
_reflns_Friedel_coverage 0.000
_reflns_number_gt 8412
_reflns_number_total 12466
_reflns_threshold_expression 'I > 2\s(I)'
_cod_data_source_file c6ra25156k2.cif
_cod_data_source_block compound-1
_cod_original_cell_volume 5415.4(8)
_cod_database_code 7227483
_shelx_shelxl_version_number 2014/7
_shelx_space_group_comment
;
The symmetry employed for this shelxl refinement is uniquely defined
by the following loop, which should always be used as a source of
symmetry information in preference to the above space-group names.
They are only intended as comments.
;

loop_
_space_group_symop_operation_xyz
'x, y, z'
'-x, y+1/2, -z+1/2'
'-x, -y, -z'
'x, -y-1/2, z-1/2'

loop_
_atom_site_label
_atom_site_type_symbol
_atom_site_fract_x
_atom_site_fract_y
_atom_site_fract_z
_atom_site_U_iso_or_equiv
_atom_site_adp_type
_atom_site_occupancy
_atom_site_site_symmetry_order
_atom_site_calc_flag
_atom_site_refinement_flags_posn
_atom_site_refinement_flags_adp
O37 O 0.0983(8) 0.9569(3) 0.8465(5) 0.028(2) Uani 1 1 d . .
W1 W 0.01391(4) 1.11615(2) 0.90554(3) 0.01445(12) Uani 1 1 d . .
P1 P 0.0674(2) 1.12293(11) 0.70457(17) 0.0068(6) Uani 1 1 d . .
O1 O 0.1424(7) 1.1020(3) 0.6439(5) 0.0118(18) Uani 1 1 d . .
Cu1 Cu 0.15241(15) 0.87987(7) 0.77867(11) 0.0286(4) Uani 1 1 d . .
C1 C 0.2860(13) 0.7939(5) 0.9604(8) 0.025(3) Uani 1 1 d . .
O1W O -0.0009(8) 0.8598(3) 0.8071(6) 0.034(3) Uani 1 1 d . .
H1WA H -0.0084 0.8388 0.8421 0.040 Uiso 1 1 d R U
H1WB H -0.0255 0.8862 0.8240 0.040 Uiso 1 1 d R U
N1 N 0.2144(10) 0.8269(4) 0.9252(6) 0.023(3) Uani 1 1 d . .
W2 W -0.00321(4) 1.23097(2) 0.79868(3) 0.01453(12) Uani 1 1 d . .
O2 O 0.1013(7) 1.0988(3) 0.7855(4) 0.0097(18) Uani 1 1 d . U
N2 N 0.2290(9) 0.8323(4) 0.8473(6) 0.019(3) Uani 1 1 d . .
C2 C 0.3517(11) 0.7754(5) 0.9017(8) 0.019(3) Uani 1 1 d . .
O3 O -0.0632(7) 1.1134(3) 0.6798(5) 0.0135(19) Uani 1 1 d . .
W3 W 0.27772(4) 1.21475(2) 0.74315(3) 0.01599(12) Uani 1 1 d . .
N3 N 0.6988(11) 0.7423(5) 1.0585(7) 0.033(3) Uani 1 1 d . .
C3 C 0.3117(11) 0.7995(5) 0.8340(7) 0.015(3) Uiso 1 1 d . .
W4 W 0.13443(4) 1.12418(2) 0.50540(3) 0.01524(12) Uani 1 1 d . .
O4 O 0.0873(6) 1.1767(3) 0.7106(4) 0.0086(17) Uani 1 1 d . .
N4 N 0.7176(10) 0.7830(5) 1.0168(7) 0.035(3) Uani 1 1 d . .
C4 C 0.2836(14) 0.7815(6) 1.0446(8) 0.034(4) Uani 1 1 d . .
H4A H 0.3413 0.7572 1.0589 0.050 Uiso 1 1 calc R U
H4B H 0.3014 0.8093 1.0764 0.050 Uiso 1 1 calc R U
H4C H 0.2067 0.7699 1.0532 0.050 Uiso 1 1 calc R U
W5 W 0.35927(4) 1.10256(2) 0.64978(3) 0.01644(13) Uani 1 1 d . .
O5 O 0.0295(7) 1.1818(3) 0.8730(4) 0.015(2) Uani 1 1 d . U
N5 N 0.3024(10) 0.9063(5) 0.7524(7) 0.031(3) Uani 1 1 d . .
C5 C 0.3447(14) 0.7925(6) 0.7508(8) 0.039(4) Uani 1 1 d . .
H5A H 0.4041 0.7682 0.7508 0.059 Uiso 1 1 calc R U
H5B H 0.2761 0.7829 0.7171 0.059 Uiso 1 1 calc R U
H5C H 0.3746 0.8219 0.7319 0.059 Uiso 1 1 calc R U
W6 W -0.15592(4) 1.03456(2) 0.66255(3) 0.01579(12) Uani 1 1 d . .
O6 O 0.1546(7) 1.0090(3) 0.7159(5) 0.021(2) Uani 1 1 d . .
C6 C 0.4454(12) 0.7367(5) 0.9109(8) 0.024(3) Uani 1 1 d . .
H6A H 0.4104 0.7080 0.9304 0.029 Uiso 1 1 calc R U
H6B H 0.4695 0.7294 0.8593 0.029 Uiso 1 1 calc R U
N6 N 0.3312(10) 0.9121(4) 0.6762(7) 0.027(3) Uani 1 1 d . .
W7 W -0.17245(4) 1.13792(2) 0.55611(3) 0.01569(12) Uani 1 1 d . .
O7 O 0.2019(8) 1.2469(3) 0.6552(5) 0.019(2) Uani 1 1 d . .
C7 C 0.5530(11) 0.7489(5) 0.9650(7) 0.016(3) Uani 1 1 d . U
N7 N 0.8275(11) 0.9143(5) 0.8472(7) 0.034(3) Uani 1 1 d . .
W8 W 0.09389(5) 1.01430(2) 0.81380(3) 0.01559(12) Uani 1 1 d . .
O8 O 0.0272(7) 1.0489(3) 0.8982(5) 0.019(2) Uani 1 1 d . .
C8 C 0.5996(13) 0.7225(5) 1.0278(8) 0.025(3) Uani 1 1 d . .
N8 N 0.8306(10) 0.9505(5) 0.8998(7) 0.028(3) Uani 1 1 d . .
W9 W 0.29851(5) 1.10255(2) 0.85863(3) 0.01633(12) Uani 1 1 d . .
O9 O -0.0186(7) 1.0226(3) 0.6085(5) 0.0157(19) Uani 1 1 d . .
C9 C 0.6278(12) 0.7886(5) 0.9589(8) 0.022(3) Uiso 1 1 d . .
W10 W 0.04591(5) 1.23365(2) 0.60328(3) 0.01605(12) Uani 1 1 d . .
O10 O 0.1836(7) 1.1173(3) 0.9295(5) 0.018(2) Uani 1 1 d . .
C10 C 0.6233(14) 0.8291(5) 0.9048(10) 0.039(4) Uani 1 1 d . .
H10A H 0.5538 0.8269 0.8683 0.059 Uiso 1 1 calc R U
H10B H 0.6214 0.8583 0.9342 0.059 Uiso 1 1 calc R U
H10C H 0.6920 0.8288 0.8765 0.059 Uiso 1 1 calc R U
W11 W 0.14527(4) 1.01915(2) 0.60368(3) 0.01545(12) Uani 1 1 d . .
O11 O 0.1620(8) 1.2453(3) 0.8047(5) 0.020(2) Uani 1 1 d . .
C11 C 0.5564(12) 0.6807(6) 1.0671(9) 0.034(4) Uani 1 1 d . .
H11A H 0.4840 0.6700 1.0388 0.050 Uiso 1 1 calc R U
H11B H 0.6141 0.6557 1.0682 0.050 Uiso 1 1 calc R U
H11C H 0.5426 0.6890 1.1200 0.050 Uiso 1 1 calc R U
W12 W -0.23054(4) 1.13847(2) 0.74871(3) 0.01578(12) Uani 1 1 d . .
O12 O 0.1225(7) 1.1864(3) 0.5445(5) 0.018(2) Uani 1 1 d . .
C12 C 0.3842(12) 0.9329(5) 0.7967(8) 0.022(3) Uani 1 1 d . .
O13 O -0.0927(7) 1.1977(3) 0.5803(5) 0.016(2) Uani 1 1 d . .
C13 C 0.4615(11) 0.9538(5) 0.7473(8) 0.024(3) Uani 1 1 d . .
O14 O 0.2951(7) 1.1223(3) 0.5437(5) 0.017(2) Uani 1 1 d . .
C14 C 0.4271(11) 0.9403(5) 0.6731(8) 0.019(3) Uani 1 1 d . .
O15 O -0.2123(7) 1.0742(3) 0.5748(5) 0.020(2) Uani 1 1 d . .
C15 C 0.4724(13) 0.9510(5) 0.5955(8) 0.029(4) Uani 1 1 d . .
H15A H 0.4248 0.9347 0.5542 0.044 Uiso 1 1 calc R U
H15B H 0.4688 0.9848 0.5860 0.044 Uiso 1 1 calc R U
H15C H 0.5527 0.9404 0.5965 0.044 Uiso 1 1 calc R U
O16 O 0.3516(7) 1.0891(3) 0.7570(5) 0.017(2) Uani 1 1 d . .
C16 C 0.3876(13) 0.9350(6) 0.8829(8) 0.034(4) Uani 1 1 d . .
H16A H 0.4511 0.9554 0.9035 0.051 Uiso 1 1 calc R U
H16B H 0.3142 0.9475 0.8972 0.051 Uiso 1 1 calc R U
H16C H 0.3997 0.9035 0.9044 0.051 Uiso 1 1 calc R U
O17 O -0.1282(7) 1.1167(3) 0.8391(5) 0.019(2) Uani 1 1 d . .
C17 C 0.5649(12) 0.9853(5) 0.7762(8) 0.026(3) Uani 1 1 d . .
H17A H 0.5889 1.0024 0.7310 0.031 Uiso 1 1 calc R U
H17B H 0.5365 1.0089 0.8113 0.031 Uiso 1 1 calc R U
O18 O -0.2656(7) 1.1540(3) 0.6414(5) 0.019(2) Uani 1 1 d . .
C18 C 0.6709(11) 0.9635(6) 0.8172(8) 0.024(3) Uani 1 1 d . .
O19 O 0.3067(8) 1.0400(3) 0.6209(5) 0.020(2) Uani 1 1 d . .
C19 C 0.7399(12) 0.9794(5) 0.8846(7) 0.023(3) Uani 1 1 d . .
O20 O 0.2434(7) 1.0382(3) 0.8587(5) 0.018(2) Uani 1 1 d . .
C20 C 0.7307(13) 0.9225(6) 0.7989(8) 0.029(4) Uani 1 1 d . .
O21 O 0.1323(7) 1.0560(3) 0.5102(5) 0.017(2) Uani 1 1 d . .
C21 C 0.7234(15) 1.0235(7) 0.9339(10) 0.056(6) Uani 1 1 d . .
H21A H 0.6526 1.0398 0.9135 0.085 Uiso 1 1 calc R U
H21B H 0.7173 1.0143 0.9875 0.085 Uiso 1 1 calc R U
H21C H 0.7897 1.0444 0.9317 0.085 Uiso 1 1 calc R U
O22 O 0.2927(7) 1.1669(3) 0.8245(5) 0.0149(19) Uani 1 1 d . .
C22 C 0.6994(12) 0.8888(5) 0.7326(8) 0.029(4) Uani 1 1 d . .
H22A H 0.6278 0.8991 0.7030 0.043 Uiso 1 1 calc R U
H22B H 0.7619 0.8880 0.6989 0.043 Uiso 1 1 calc R U
H22C H 0.6882 0.8574 0.7532 0.043 Uiso 1 1 calc R U
O23 O 0.3370(7) 1.1681(3) 0.6779(5) 0.0145(19) Uiso 1 1 d . .
O24 O -0.0127(7) 1.2600(3) 0.6943(5) 0.019(2) Uani 1 1 d . .
O25 O -0.0585(7) 1.0187(3) 0.7555(5) 0.016(2) Uani 1 1 d . .
O26 O -0.0334(7) 1.1200(3) 0.5128(5) 0.017(2) Uani 1 1 d . .
O27 O -0.2512(7) 1.0725(3) 0.7226(5) 0.017(2) Uani 1 1 d . .
O28 O -0.1415(7) 1.1960(3) 0.7643(5) 0.019(2) Uani 1 1 d . .
O29 O -0.2381(8) 0.9843(3) 0.6436(5) 0.025(2) Uani 1 1 d . .
O30 O -0.0340(8) 1.1212(3) 0.9961(5) 0.021(2) Uani 1 1 d . .
O31 O -0.3562(7) 1.1517(3) 0.7880(5) 0.022(2) Uani 1 1 d . .
O32 O 0.4238(8) 1.0997(4) 0.9217(5) 0.029(2) Uani 1 1 d . .
O34 O 0.5040(7) 1.0991(3) 0.6374(5) 0.026(2) Uani 1 1 d . .
O35 O 0.3954(8) 1.2507(3) 0.7679(5) 0.024(2) Uani 1 1 d . .
O36 O -0.0522(8) 1.2757(3) 0.8527(5) 0.021(2) Uani 1 1 d . .
O33 O 0.1594(8) 0.9623(3) 0.5708(5) 0.026(2) Uani 1 1 d . .
O38 O -0.2646(8) 1.1514(4) 0.4749(5) 0.027(2) Uani 1 1 d . .
O39 O 0.0298(8) 1.2804(3) 0.5400(5) 0.022(2) Uani 1 1 d . .
O40 O 0.1394(8) 1.1349(3) 0.4074(5) 0.025(2) Uani 1 1 d . .
O2W O 0.0713(9) 0.8987(4) 0.6764(6) 0.051(4) Uani 1 1 d . .
H2WA H 0.1033 0.9165 0.6442 0.061 Uiso 1 1 d R U
H2WB H 0.0047 0.8898 0.6541 0.061 Uiso 1 1 d R U

loop_
_atom_site_aniso_label
_atom_site_aniso_U_11
_atom_site_aniso_U_22
_atom_site_aniso_U_33
_atom_site_aniso_U_23
_atom_site_aniso_U_13
_atom_site_aniso_U_12
O37 0.030(6) 0.025(6) 0.028(6) 0.007(5) -0.006(4) 0.004(5)
W1 0.0171(3) 0.0138(3) 0.0128(3) -0.0005(2) 0.0032(2) -0.0003(2)
P1 0.0029(13) 0.0076(16) 0.0096(15) -0.0006(13) -0.0015(11) -0.0005(12)
O1 0.005(4) 0.010(5) 0.021(5) 0.005(4) 0.002(3) 0.000(3)
Cu1 0.0180(9) 0.0303(11) 0.0375(11) 0.0100(9) 0.0020(7) 0.0011(8)
C1 0.031(8) 0.020(8) 0.024(8) -0.004(7) 0.005(6) -0.009(7)
O1W 0.031(6) 0.011(6) 0.062(8) 0.004(5) 0.019(5) -0.004(4)
N1 0.025(6) 0.022(7) 0.022(7) -0.002(5) 0.008(5) 0.002(5)
W2 0.0153(3) 0.0108(3) 0.0176(3) -0.0027(2) 0.0021(2) 0.0003(2)
O2 0.0098(19) 0.010(2) 0.0096(19) 0.0006(10) 0.0010(10) -0.0005(10)
N2 0.016(6) 0.028(7) 0.015(6) 0.007(5) 0.002(4) -0.007(5)
C2 0.016(7) 0.019(8) 0.022(8) -0.003(6) -0.001(5) -0.004(6)
O3 0.011(4) 0.009(5) 0.021(5) 0.002(4) 0.008(4) 0.000(4)
W3 0.0140(3) 0.0136(3) 0.0203(3) -0.0018(2) 0.0014(2) -0.0051(2)
N3 0.029(7) 0.041(9) 0.026(7) -0.005(7) -0.005(5) -0.006(6)
W4 0.0146(3) 0.0186(3) 0.0129(3) -0.0007(2) 0.0034(2) -0.0007(2)
O4 0.010(4) 0.007(4) 0.009(4) 0.000(4) 0.000(3) -0.006(3)
N4 0.022(7) 0.050(10) 0.032(8) -0.029(7) 0.004(5) -0.005(6)
C4 0.045(10) 0.031(10) 0.025(9) -0.004(7) 0.007(7) 0.001(8)
W5 0.0102(3) 0.0193(3) 0.0200(3) -0.0028(2) 0.0025(2) 0.0000(2)
O5 0.021(4) 0.020(5) 0.004(4) 0.002(4) 0.000(3) -0.003(4)
N5 0.017(6) 0.041(9) 0.035(8) 0.018(7) 0.007(5) 0.006(6)
C5 0.039(10) 0.056(12) 0.022(9) 0.005(8) 0.005(7) 0.020(9)
W6 0.0131(3) 0.0138(3) 0.0205(3) -0.0022(2) 0.0022(2) -0.0041(2)
O6 0.014(5) 0.018(6) 0.030(6) -0.007(4) 0.001(4) -0.003(4)
C6 0.025(8) 0.026(9) 0.019(8) -0.012(6) -0.007(6) -0.003(6)
N6 0.024(7) 0.025(7) 0.033(7) 0.013(6) 0.007(5) 0.000(5)
W7 0.0112(2) 0.0195(3) 0.0159(3) -0.0002(2) -0.0010(2) 0.0006(2)
O7 0.023(5) 0.012(5) 0.023(5) 0.004(4) 0.006(4) -0.003(4)
C7 0.011(5) 0.012(6) 0.025(6) 0.001(5) -0.002(5) -0.006(5)
N7 0.030(7) 0.039(9) 0.033(8) 0.003(7) 0.007(6) 0.009(6)
W8 0.0195(3) 0.0096(3) 0.0177(3) 0.0017(2) 0.0021(2) 0.0004(2)
O8 0.022(5) 0.013(5) 0.021(5) 0.008(4) 0.002(4) 0.003(4)
C8 0.038(9) 0.019(8) 0.018(8) 0.003(6) 0.003(6) 0.005(7)
N8 0.024(7) 0.034(8) 0.026(7) 0.012(6) -0.003(5) -0.011(6)
W9 0.0139(3) 0.0176(3) 0.0167(3) 0.0011(2) -0.0020(2) -0.0001(2)
O9 0.018(5) 0.013(5) 0.015(5) 0.001(4) 0.001(4) 0.001(4)
W10 0.0191(3) 0.0113(3) 0.0176(3) 0.0027(2) 0.0016(2) -0.0002(2)
O10 0.022(5) 0.018(5) 0.014(5) 0.001(4) -0.003(4) 0.002(4)
C10 0.036(10) 0.016(9) 0.067(12) -0.006(8) 0.009(8) -0.007(7)
W11 0.0156(3) 0.0130(3) 0.0181(3) -0.0042(2) 0.0037(2) 0.0005(2)
O11 0.027(5) 0.014(5) 0.017(5) -0.002(4) -0.003(4) -0.004(4)
C11 0.022(8) 0.037(10) 0.042(10) 0.016(8) 0.005(7) 0.013(7)
W12 0.0103(2) 0.0189(3) 0.0184(3) -0.0040(2) 0.0031(2) -0.0008(2)
O12 0.019(5) 0.020(5) 0.014(5) 0.002(4) -0.003(4) -0.003(4)
C12 0.016(7) 0.029(9) 0.021(8) -0.002(7) 0.000(6) 0.004(6)
O13 0.015(5) 0.016(5) 0.018(5) -0.004(4) -0.004(4) 0.004(4)
C13 0.016(7) 0.022(9) 0.033(9) 0.001(7) 0.002(6) 0.008(6)
O14 0.011(4) 0.021(5) 0.020(5) 0.001(4) 0.005(4) -0.001(4)
C14 0.016(7) 0.020(8) 0.022(8) 0.004(6) 0.005(6) -0.003(6)
O15 0.014(5) 0.028(6) 0.019(5) -0.002(4) 0.004(4) 0.005(4)
C15 0.035(9) 0.026(9) 0.029(8) 0.006(7) 0.016(7) 0.020(7)
O16 0.013(5) 0.017(5) 0.023(5) -0.004(4) 0.005(4) -0.003(4)
C16 0.025(8) 0.042(11) 0.038(10) 0.003(8) 0.015(7) 0.019(7)
O17 0.018(5) 0.022(6) 0.018(5) -0.003(4) 0.005(4) -0.004(4)
C17 0.021(7) 0.030(9) 0.029(8) -0.007(7) 0.009(6) 0.008(7)
O18 0.015(5) 0.017(5) 0.026(5) -0.005(4) 0.003(4) -0.003(4)
C18 0.016(7) 0.036(10) 0.022(8) 0.005(7) 0.011(6) -0.006(6)
O19 0.025(5) 0.019(5) 0.016(5) -0.007(4) 0.007(4) 0.012(4)
C19 0.031(8) 0.026(9) 0.012(7) 0.003(6) 0.006(6) -0.007(7)
O20 0.023(5) 0.016(5) 0.015(5) -0.003(4) 0.000(4) 0.002(4)
C20 0.026(8) 0.040(10) 0.021(8) 0.012(7) 0.005(6) 0.012(7)
O21 0.015(5) 0.017(5) 0.018(5) -0.006(4) 0.000(4) 0.004(4)
C21 0.040(11) 0.077(16) 0.057(12) -0.020(11) 0.029(9) -0.008(10)
O22 0.010(4) 0.017(5) 0.019(5) -0.004(4) 0.003(3) 0.004(4)
C22 0.027(8) 0.032(10) 0.027(8) -0.013(7) 0.000(6) -0.001(7)
O24 0.015(5) 0.017(5) 0.024(5) 0.005(4) 0.001(4) 0.001(4)
O25 0.014(5) 0.017(5) 0.018(5) 0.001(4) 0.003(4) -0.004(4)
O26 0.023(5) 0.010(5) 0.018(5) -0.004(4) -0.003(4) 0.000(4)
O27 0.015(5) 0.015(5) 0.020(5) -0.004(4) -0.001(4) -0.003(4)
O28 0.014(5) 0.021(6) 0.022(5) -0.003(4) 0.000(4) -0.002(4)
O29 0.023(5) 0.020(6) 0.035(6) -0.005(5) 0.007(4) -0.008(4)
O30 0.024(5) 0.022(6) 0.018(5) 0.001(4) 0.009(4) 0.004(4)
O31 0.013(5) 0.037(6) 0.017(5) -0.010(4) 0.008(4) -0.008(4)
O32 0.022(5) 0.034(7) 0.030(6) -0.003(5) -0.007(4) -0.004(5)
O34 0.013(5) 0.025(6) 0.041(6) 0.000(5) 0.003(4) -0.005(4)
O35 0.015(5) 0.023(6) 0.033(6) -0.007(5) 0.004(4) -0.010(4)
O36 0.036(6) 0.013(5) 0.017(5) -0.005(4) 0.007(4) -0.003(4)
O33 0.026(6) 0.023(6) 0.029(6) -0.007(5) 0.006(4) 0.003(4)
O38 0.016(5) 0.036(7) 0.029(6) 0.009(5) -0.003(4) 0.001(4)
O39 0.025(5) 0.017(5) 0.024(5) 0.014(4) 0.001(4) 0.002(4)
O40 0.026(5) 0.036(6) 0.014(5) 0.000(5) 0.011(4) -0.003(5)
O2W 0.027(6) 0.082(10) 0.040(7) 0.023(7) -0.012(5) -0.033(6)

loop_
_atom_type_symbol
_atom_type_description
_atom_type_scat_dispersion_real
_atom_type_scat_dispersion_imag
_atom_type_scat_source
C C 0.0033 0.0016 'International Tables Vol C Tables 4.2.6.8 and 6.1.1.4'
H H 0.0000 0.0000 'International Tables Vol C Tables 4.2.6.8 and 6.1.1.4'
N N 0.0061 0.0033 'International Tables Vol C Tables 4.2.6.8 and 6.1.1.4'
O O 0.0106 0.0060 'International Tables Vol C Tables 4.2.6.8 and 6.1.1.4'
P P 0.1023 0.0942 'International Tables Vol C Tables 4.2.6.8 and 6.1.1.4'
W W -0.8490 6.8722 'International Tables Vol C Tables 4.2.6.8 and 6.1.1.4'
Cu Cu 0.3201 1.2651 'International Tables Vol C Tables 4.2.6.8 and 6.1.1.4'

loop_
_geom_angle_atom_site_label_1
_geom_angle_atom_site_label_2
_geom_angle_atom_site_label_3
_geom_angle
O30 W1 O17 102.3(4)
O30 W1 O8 100.3(4)
O17 W1 O8 92.2(4)
O30 W1 O5 103.2(4)
O17 W1 O5 85.3(4)
O8 W1 O5 156.3(3)
O30 W1 O10 102.2(4)
O17 W1 O10 155.2(3)
O8 W1 O10 86.9(4)
O5 W1 O10 85.7(4)
O30 W1 O2 171.0(4)
O17 W1 O2 83.9(3)
O8 W1 O2 72.6(3)
O5 W1 O2 83.7(3)
O10 W1 O2 72.2(3)
O1 P1 O4 109.7(5)
O1 P1 O3 109.9(5)
O4 P1 O3 109.0(5)
O1 P1 O2 109.3(5)
O4 P1 O2 110.4(4)
O3 P1 O2 108.6(4)
P1 O1 W11 125.9(4)
P1 O1 W4 126.3(4)
W11 O1 W4 88.3(3)
P1 O1 W5 126.7(5)
W11 O1 W5 88.6(3)
W4 O1 W5 88.7(2)
N2 Cu1 O1W 90.7(4)
N2 Cu1 N5 92.8(5)
O1W Cu1 N5 174.5(5)
N2 Cu1 O2W 150.6(5)
O1W Cu1 O2W 86.8(4)
N5 Cu1 O2W 92.2(5)
N1 C1 C2 106.3(12)
N1 C1 C4 121.9(13)
C2 C1 C4 131.7(14)
C1 N1 N2 112.7(11)
O36 W2 O5 103.3(4)
O36 W2 O28 104.1(4)
O5 W2 O28 86.1(4)
O36 W2 O11 101.1(4)
O5 W2 O11 89.5(4)
O28 W2 O11 154.8(4)
O36 W2 O24 101.5(4)
O5 W2 O24 155.3(4)
O28 W2 O24 88.0(4)
O11 W2 O24 85.7(4)
O36 W2 O4 170.2(3)
O5 W2 O4 83.8(3)
O28 W2 O4 82.9(3)
O11 W2 O4 71.9(3)
O24 W2 O4 71.6(3)
P1 O2 W1 125.5(4)
P1 O2 W8 126.4(4)
W1 O2 W8 90.1(3)
P1 O2 W9 124.5(4)
W1 O2 W9 89.7(3)
W8 O2 W9 89.4(3)
C3 N2 N1 104.2(10)
C3 N2 Cu1 130.5(9)
N1 N2 Cu1 125.3(9)
C3 C2 C1 105.1(12)
C3 C2 C6 127.5(12)
C1 C2 C6 127.4(12)
P1 O3 W7 126.0(4)
P1 O3 W12 127.0(5)
W7 O3 W12 88.9(3)
P1 O3 W6 125.9(5)
W7 O3 W6 88.5(3)
W12 O3 W6 88.2(2)
O35 W3 O23 103.7(4)
O35 W3 O7 101.6(4)
O23 W3 O7 91.4(4)
O35 W3 O22 102.9(4)
O23 W3 O22 86.1(3)
O7 W3 O22 155.2(4)
O35 W3 O11 99.5(4)
O23 W3 O11 156.7(4)
O7 W3 O11 86.5(4)
O22 W3 O11 86.2(3)
O35 W3 O4 169.2(4)
O23 W3 O4 85.8(3)
O7 W3 O4 72.6(3)
O22 W3 O4 82.6(3)
O11 W3 O4 71.4(3)
C8 N3 N4 108.4(12)
N2 C3 C2 111.7(11)
N2 C3 C5 119.2(11)
C2 C3 C5 129.0(12)
O40 W4 O12 101.3(4)
O40 W4 O14 102.6(4)
O12 W4 O14 90.3(4)
O40 W4 O21 102.7(4)
O12 W4 O21 155.7(3)
O14 W4 O21 88.4(4)
O40 W4 O26 101.9(4)
O12 W4 O26 85.7(4)
O14 W4 O26 155.5(3)
O21 W4 O26 85.4(4)
O40 W4 O1 173.8(4)
O12 W4 O1 83.7(3)
O14 W4 O1 73.5(3)
O21 W4 O1 72.7(3)
O26 W4 O1 82.0(3)
P1 O4 W3 124.8(4)
P1 O4 W2 126.0(4)
W3 O4 W2 90.5(3)
P1 O4 W10 125.4(4)
W3 O4 W10 89.2(2)
W2 O4 W10 89.6(3)
C9 N4 N3 109.1(12)
O34 W5 O16 104.6(4)
O34 W5 O19 101.6(4)
O16 W5 O19 91.3(4)
O34 W5 O23 104.0(4)
O16 W5 O23 85.9(4)
O19 W5 O23 154.2(3)
O34 W5 O14 100.3(4)
O16 W5 O14 154.9(3)
O19 W5 O14 86.7(4)
O23 W5 O14 85.1(4)
O34 W5 O1 169.8(4)
O16 W5 O1 83.9(3)
O19 W5 O1 72.2(3)
O23 W5 O1 82.0(3)
O14 W5 O1 71.6(3)
W2 O5 W1 150.5(5)
C12 N5 N6 104.2(11)
C12 N5 Cu1 130.2(10)
N6 N5 Cu1 123.8(9)
O29 W6 O27 103.4(4)
O29 W6 O25 103.3(4)
O27 W6 O25 89.9(4)
O29 W6 O15 101.3(4)
O27 W6 O15 86.1(4)
O25 W6 O15 155.4(4)
O29 W6 O9 102.9(4)
O27 W6 O9 153.6(4)
O25 W6 O9 85.6(3)
O15 W6 O9 87.2(3)
O29 W6 O3 171.3(4)
O27 W6 O3 72.1(3)
O25 W6 O3 84.3(3)
O15 W6 O3 71.3(3)
O9 W6 O3 81.6(3)
W8 O6 W11 152.1(5)
C7 C6 C2 115.1(11)
C14 N6 N5 111.9(12)
O38 W7 O15 102.1(4)
O38 W7 O26 102.4(4)
O15 W7 O26 92.3(4)
O38 W7 O13 102.8(4)
O15 W7 O13 154.9(4)
O26 W7 O13 85.3(4)
O38 W7 O18 102.8(4)
O15 W7 O18 86.2(4)
O26 W7 O18 154.5(4)
O13 W7 O18 85.4(4)
O38 W7 O3 172.1(4)
O15 W7 O3 72.3(3)
O26 W7 O3 83.6(3)
O13 W7 O3 82.6(3)
O18 W7 O3 71.7(3)
W3 O7 W10 126.7(4)
C8 C7 C9 107.1(12)
C8 C7 C6 126.1(13)
C9 C7 C6 126.7(12)
C20 N7 N8 104.4(12)
O37 W8 O6 102.5(4)
O37 W8 O25 103.1(4)
O6 W8 O25 86.5(4)
O37 W8 O20 101.8(4)
O6 W8 O20 89.5(4)
O25 W8 O20 155.1(4)
O37 W8 O8 103.2(4)
O6 W8 O8 154.3(4)
O25 W8 O8 87.2(4)
O20 W8 O8 85.9(4)
O37 W8 O2 171.8(4)
O6 W8 O2 82.9(3)
O25 W8 O2 83.2(3)
O20 W8 O2 71.9(3)
O8 W8 O2 71.7(3)
W1 O8 W8 125.6(4)
N3 C8 C7 109.5(13)
N3 C8 C11 118.1(13)
C7 C8 C11 132.3(14)
C19 N8 N7 111.3(11)
O32 W9 O22 103.9(4)
O32 W9 O20 102.2(4)
O22 W9 O20 153.9(4)
O32 W9 O10 101.2(4)
O22 W9 O10 89.1(4)
O20 W9 O10 87.6(4)
O32 W9 O16 103.9(4)
O22 W9 O16 85.1(3)
O20 W9 O16 87.1(4)
O10 W9 O16 154.9(3)
O32 W9 O2 169.9(4)
O22 W9 O2 83.3(3)
O20 W9 O2 71.1(3)
O10 W9 O2 71.4(3)
O16 W9 O2 83.6(3)
W11 O9 W6 152.8(5)
N4 C9 C7 105.8(13)
N4 C9 C10 121.7(14)
C7 C9 C10 132.5(13)
O39 W10 O13 104.2(4)
O39 W10 O24 101.3(4)
O13 W10 O24 91.3(4)
O39 W10 O12 103.0(4)
O13 W10 O12 86.4(4)
O24 W10 O12 155.4(4)
O39 W10 O7 100.3(4)
O13 W10 O7 155.4(4)
O24 W10 O7 86.2(4)
O12 W10 O7 85.8(4)
O39 W10 O4 169.7(4)
O13 W10 O4 84.3(3)
O24 W10 O4 72.4(3)
O12 W10 O4 83.0(3)
O7 W10 O4 71.6(3)
W9 O10 W1 126.5(4)
O33 W11 O9 100.9(4)
O33 W11 O21 103.5(4)
O9 W11 O21 90.9(3)
O33 W11 O19 102.3(4)
O9 W11 O19 156.4(4)
O21 W11 O19 87.5(4)
O33 W11 O6 101.1(4)
O9 W11 O6 85.4(3)
O21 W11 O6 155.4(4)
O19 W11 O6 86.4(3)
O33 W11 O1 174.3(4)
O9 W11 O1 84.1(3)
O21 W11 O1 73.4(3)
O19 W11 O1 72.9(3)
O6 W11 O1 82.0(3)
W2 O11 W3 126.1(4)
O31 W12 O18 103.3(4)
O31 W12 O28 102.8(4)
O18 W12 O28 89.9(4)
O31 W12 O27 102.4(4)
O18 W12 O27 89.3(4)
O28 W12 O27 154.3(4)
O31 W12 O17 102.8(4)
O18 W12 O17 153.9(4)
O28 W12 O17 83.4(4)
O27 W12 O17 86.1(4)
O31 W12 O3 172.9(4)
O18 W12 O3 72.4(3)
O28 W12 O3 83.1(3)
O27 W12 O3 72.1(3)
O17 W12 O3 81.7(3)
W4 O12 W10 151.4(5)
N5 C12 C13 109.3(12)
N5 C12 C16 121.7(13)
C13 C12 C16 128.9(14)
W10 O13 W7 151.3(5)
C14 C13 C12 107.8(13)
C14 C13 C17 128.0(13)
C12 C13 C17 124.2(13)
W4 O14 W5 126.0(4)
C13 C14 N6 106.8(12)
C13 C14 C15 133.1(13)
N6 C14 C15 120.2(12)
W7 O15 W6 127.9(5)
W5 O16 W9 152.3(5)
W1 O17 W12 153.6(5)
C18 C17 C13 119.3(13)
W12 O18 W7 126.7(5)
C20 C18 C19 101.6(13)
C20 C18 C17 129.6(13)
C19 C18 C17 128.8(14)
W5 O19 W11 126.2(4)
N8 C19 C18 109.3(13)
N8 C19 C21 122.1(13)
C18 C19 C21 128.6(15)
W9 O20 W8 127.5(5)
N7 C20 C18 113.5(14)
N7 C20 C22 118.9(13)
C18 C20 C22 127.6(13)
W11 O21 W4 125.5(4)
W9 O22 W3 152.0(5)
W3 O23 W5 150.9(5)
W10 O24 W2 126.3(5)
W6 O25 W8 150.9(5)
W7 O26 W4 152.5(5)
W6 O27 W12 127.3(4)
W2 O28 W12 153.2(5)

loop_
_geom_bond_atom_site_label_1
_geom_bond_atom_site_label_2
_geom_bond_distance
O37 W8 1.701(10)
W1 O30 1.696(8)
W1 O17 1.881(9)
W1 O8 1.896(9)
W1 O5 1.933(9)
W1 O10 1.935(9)
W1 O2 2.414(8)
P1 O1 1.525(8)
P1 O4 1.526(8)
P1 O3 1.530(8)
P1 O2 1.551(8)
O1 W11 2.419(8)
O1 W4 2.435(8)
O1 W5 2.463(7)
Cu1 N2 1.924(11)
Cu1 O1W 1.942(9)
Cu1 N5 1.956(12)
Cu1 O2W 1.962(10)
C1 N1 1.335(17)
C1 C2 1.409(18)
C1 C4 1.481(19)
N1 N2 1.364(14)
W2 O36 1.684(9)
W2 O5 1.884(8)
W2 O28 1.898(9)
W2 O11 1.917(9)
W2 O24 1.950(8)
W2 O4 2.437(8)
O2 W8 2.419(8)
O2 W9 2.459(8)
N2 C3 1.352(16)
C2 C3 1.376(17)
C2 C6 1.517(18)
O3 W7 2.438(8)
O3 W12 2.442(8)
O3 W6 2.452(8)
W3 O35 1.696(9)
W3 O23 1.885(8)
W3 O7 1.884(9)
W3 O22 1.925(8)
W3 O11 1.963(9)
W3 O4 2.431(7)
N3 C8 1.318(18)
N3 N4 1.372(18)
C3 C5 1.516(18)
W4 O40 1.704(8)
W4 O12 1.877(9)
W4 O14 1.881(8)
W4 O21 1.913(9)
W4 O26 1.932(9)
O4 W10 2.437(8)
N4 C9 1.358(17)
W5 O34 1.686(9)
W5 O16 1.877(8)
W5 O19 1.901(9)
W5 O23 1.921(9)
W5 O14 1.961(8)
N5 C12 1.361(18)
N5 N6 1.381(15)
W6 O29 1.703(9)
W6 O27 1.893(8)
W6 O25 1.895(8)
W6 O15 1.922(9)
W6 O9 1.923(8)
O6 W8 1.876(9)
O6 W11 1.928(9)
C6 C7 1.498(16)
N6 C14 1.354(16)
W7 O38 1.694(9)
W7 O15 1.876(9)
W7 O26 1.882(9)
W7 O13 1.929(9)
W7 O18 1.938(8)
O7 W10 1.940(9)
C7 C8 1.365(18)
C7 C9 1.411(18)
N7 C20 1.328(17)
N7 N8 1.352(17)
W8 O25 1.915(8)
W8 O20 1.917(9)
W8 O8 1.951(9)
C8 C11 1.459(19)
N8 C19 1.317(18)
W9 O32 1.701(9)
W9 O22 1.893(9)
W9 O20 1.907(9)
W9 O10 1.915(8)
W9 O16 1.931(8)
O9 W11 1.880(8)
C9 C10 1.460(19)
W10 O39 1.694(8)
W10 O13 1.881(8)
W10 O24 1.900(9)
W10 O12 1.922(9)
W11 O33 1.701(9)
W11 O21 1.892(8)
W11 O19 1.924(9)
W12 O31 1.682(8)
W12 O18 1.884(9)
W12 O28 1.908(9)
W12 O27 1.909(9)
W12 O17 1.935(9)
C12 C13 1.406(19)
C12 C16 1.468(18)
C13 C14 1.342(18)
C13 C17 1.514(19)
C14 C15 1.500(18)
C17 C18 1.466(19)
C18 C20 1.39(2)
C18 C19 1.400(19)
C19 C21 1.52(2)
C20 C22 1.488(19)
